data_2225232
loop_
_publ_author_name
'Bih, Hssain'
'Bih, Lahcen'
'Manoun, Bouchaid'
'Azrour, Mohamed'
'Lazor, Peter'
'El Ammari, Lahcen'

_publ_section_title
;
 Pentaammonium heptasodium
 bis[pentakis(\m~2~-oxido)decaoxidobis(\m~5~-phosphato)pentamolybdenum(VI)]
 henicosahydrate
;
_journal_issue 3
_journal_name_full 'Acta Crystallographica Section E'
_journal_page_first i20
_journal_page_last i21
_journal_paper_doi 10.1107/S160053681000601X
_journal_volume 66
_journal_year 2010
_chemical_formula_iupac '(N H4)5 Na7 [Mo5 P2 O23]2, 21H2 O'
_chemical_formula_moiety '5(H4 N +), 7(Na +), 2(Mo5 O23 P2 6-), 21(H2 O)'
_chemical_formula_sum 'H62 Mo10 N5 Na7 O67 P4'
_chemical_formula_weight 2448.76
_chemical_name_common
;
Pentaammoniun heptasodium heteropolyoxometallate heneicosahydrate
;
_chemical_name_systematic
;
Pentaammonium heptasodium bis[pentakis(\m~2~-oxido)decaoxidobis(\m~5~-
phosphato)pentamolybdenum(VI)] henicosahydrate
;
_space_group_IT_number 2
_symmetry_cell_setting triclinic
_symmetry_space_group_name_Hall '-P 1'
_symmetry_space_group_name_H-M 'P -1'
_atom_sites_solution_hydrogens geom
_atom_sites_solution_primary direct
_atom_sites_solution_secondary difmap
_audit_creation_method SHELXL-97
_cell_angle_alpha 73.8600(10)
_cell_angle_beta 85.323(3)
_cell_angle_gamma 75.772(2)
_cell_formula_units_Z 2
_cell_length_a 9.2299(3)
_cell_length_b 18.3516(6)
_cell_length_c 19.7918(6)
_cell_measurement_reflns_used 33624
_cell_measurement_temperature 298(2)
_cell_measurement_theta_max 38.00
_cell_measurement_theta_min 1.37
_cell_volume 3121.17(18)
_computing_cell_refinement 'SAINT (Bruker, 2005)'
_computing_data_collection 'APEX2 (Bruker, 2005)'
_computing_data_reduction 'SAINT (Bruker, 2005)'
_computing_molecular_graphics 'ORTEP-3 for Windows (Farrugia, 1997) and PLATON (Spek, 2009)'
_computing_publication_material 'WinGX publication routines (Farrugia, 1999)'
_computing_structure_refinement 'SHELXL97 (Sheldrick, 2008)'
_computing_structure_solution 'SHELXS97 (Sheldrick, 2008)'
_diffrn_ambient_temperature 298(2)
_diffrn_measured_fraction_theta_full 0.990
_diffrn_measured_fraction_theta_max 0.990
_diffrn_measurement_device_type 'Bruker X8 APEXII Diffractometer'
_diffrn_measurement_method '\f and \w scans'
_diffrn_radiation_monochromator graphite
_diffrn_radiation_source 'fine-focus sealed tube'
_diffrn_radiation_type MoK\a
_diffrn_radiation_wavelength 0.71073
_diffrn_reflns_av_R_equivalents 0.0242
_diffrn_reflns_av_sigmaI/netI 0.0212
_diffrn_reflns_limit_h_max 15
_diffrn_reflns_limit_h_min -15
_diffrn_reflns_limit_k_max 31
_diffrn_reflns_limit_k_min -31
_diffrn_reflns_limit_l_max 34
_diffrn_reflns_limit_l_min -34
_diffrn_reflns_number 132450
_diffrn_reflns_theta_full 38.00
_diffrn_reflns_theta_max 38.00
_diffrn_reflns_theta_min 1.37
_diffrn_standards_number 0
_exptl_absorpt_coefficient_mu 2.228
_exptl_absorpt_correction_T_max 0.837
_exptl_absorpt_correction_T_min 0.695
_exptl_absorpt_correction_type multi-scan
_exptl_absorpt_process_details '(SADABS; Bruker, 2005)'
_exptl_crystal_colour colourless
_exptl_crystal_density_diffrn 2.606
_exptl_crystal_density_method 'not measured'
_exptl_crystal_description paralellipiped
_exptl_crystal_F_000 2380
_exptl_crystal_size_max 0.42
_exptl_crystal_size_mid 0.14
_exptl_crystal_size_min 0.08
_refine_diff_density_max 0.994
_refine_diff_density_min -0.764
_refine_ls_extinction_coef 0.00095(3)
_refine_ls_extinction_expression Fc^*^=kFc[1+0.001xFc^2^\l^3^/sin(2\q)]^-1/4^
_refine_ls_extinction_method SHELXL
_refine_ls_goodness_of_fit_ref 1.088
_refine_ls_hydrogen_treatment constr
_refine_ls_matrix_type full
_refine_ls_number_parameters 839
_refine_ls_number_reflns 33626
_refine_ls_number_restraints 0
_refine_ls_restrained_S_all 1.088
_refine_ls_R_factor_all 0.0323
_refine_ls_R_factor_gt 0.0222
_refine_ls_shift/su_max 0.005
_refine_ls_shift/su_mean 0.000
_refine_ls_structure_factor_coef Fsqd
_refine_ls_weighting_details 'calc w=1/[\s^2^(Fo^2^)+(0.0181P)^2^+2.3233P] where P=(Fo^2^+2Fc^2^)/3'
_refine_ls_weighting_scheme calc
_refine_ls_wR_factor_gt 0.0506
_refine_ls_wR_factor_ref 0.0569
_reflns_number_gt 28095
_reflns_number_total 33626
_reflns_threshold_expression >2sigma(I)
_cod_data_source_file fj2276.cif
_cod_data_source_block I
_cod_original_cell_volume 3121.17(17)
_cod_original_sg_symbol_Hall '-p 1'
_cod_database_code 2225232
_cod_database_fobs_code 2225232

loop_
_symmetry_equiv_pos_as_xyz
'x, y, z'
'-x, -y, -z'

loop_
_atom_site_type_symbol
_atom_site_label
_atom_site_fract_x
_atom_site_fract_y
_atom_site_fract_z
_atom_site_U_iso_or_equiv
_atom_site_adp_type
_atom_site_calc_flag
_atom_site_refinement_flags
_atom_site_occupancy
_atom_site_disorder_assembly
_atom_site_disorder_group
Mo Mo1A 0.492310(12) 0.902494(7) 0.343660(6) 0.01467(2) Uani d . 1 . .
Mo Mo2A 0.735113(12) 0.814966(7) 0.215956(6) 0.01368(2) Uani d . 1 . .
Mo Mo3A 0.873090(13) 0.628793(7) 0.303128(6) 0.01678(2) Uani d . 1 . .
Mo Mo4A 0.678462(13) 0.587156(7) 0.453493(6) 0.01620(2) Uani d . 1 . .
Mo Mo5A 0.433389(12) 0.748439(7) 0.472935(6) 0.01530(2) Uani d . 1 . .
P P1A 0.48960(4) 0.71885(2) 0.308740(17) 0.01286(5) Uani d . 1 . .
P P2A 0.79211(3) 0.75969(2) 0.402960(17) 0.01274(5) Uani d . 1 . .
O O1A 0.34812(11) 0.69257(7) 0.30366(6) 0.02106(19) Uani d . 1 . .
O O2A 0.53301(11) 0.76604(6) 0.23641(5) 0.01649(17) Uani d . 1 . .
O O3A 0.46154(11) 0.77456(6) 0.35793(5) 0.01569(16) Uani d . 1 . .
O O4A 0.62074(11) 0.64826(6) 0.33780(5) 0.01611(16) Uani d . 1 . .
O O5A 0.94463(11) 0.74016(7) 0.43521(6) 0.0215(2) Uani d . 1 . .
O O6A 0.71593(11) 0.84625(6) 0.39166(5) 0.01732(17) Uani d . 1 . .
O O7A 0.68843(11) 0.71080(6) 0.45080(5) 0.01592(16) Uani d . 1 . .
O O8A 0.80787(11) 0.74280(6) 0.32905(5) 0.01586(16) Uani d . 1 . .
O O9A 0.31315(12) 0.93039(7) 0.31154(6) 0.0243(2) Uani d . 1 . .
O O10A 0.67181(12) 0.85621(7) 0.13130(5) 0.02108(19) Uani d . 1 . .
O O11A 0.84747(16) 0.55099(7) 0.27801(7) 0.0302(3) Uani d . 1 . .
O O12A 0.64223(15) 0.50469(7) 0.44157(7) 0.0278(2) Uani d . 1 . .
O O13A 0.24416(13) 0.75961(8) 0.47347(7) 0.0309(3) Uani d . 1 . .
O O14A 0.52178(14) 0.98849(7) 0.35016(7) 0.0258(2) Uani d . 1 . .
O O15A 0.89771(12) 0.84629(7) 0.21162(6) 0.02135(19) Uani d . 1 . .
O O16A 1.06197(13) 0.62069(9) 0.29542(7) 0.0341(3) Uani d . 1 . .
O O17A 0.74864(14) 0.55493(7) 0.53758(6) 0.0265(2) Uani d . 1 . .
O O18A 0.47398(15) 0.73386(8) 0.55946(6) 0.0274(2) Uani d . 1 . .
O O19A 0.60715(11) 0.88732(6) 0.26208(5) 0.01796(17) Uani d . 1 . .
O O20A 0.81587(12) 0.70838(6) 0.21550(5) 0.01797(17) Uani d . 1 . .
O O21A 0.86607(11) 0.58826(6) 0.40407(5) 0.01919(18) Uani d . 1 . .
O O22A 0.47846(11) 0.64131(6) 0.46786(6) 0.01934(18) Uani d . 1 . .
O O23A 0.44199(12) 0.85665(6) 0.44104(5) 0.01914(18) Uani d . 1 . .
Mo Mo1B 0.215242(12) 0.815178(6) 0.718288(5) 0.01292(2) Uani d . 1 . .
Mo Mo2B -0.025676(12) 0.907008(6) 0.843473(6) 0.01376(2) Uani d . 1 . .
Mo Mo3B -0.081624(12) 0.756868(7) 0.978050(6) 0.01538(2) Uani d . 1 . .
Mo Mo4B 0.167731(12) 0.593177(7) 0.963923(6) 0.01502(2) Uani d . 1 . .
Mo Mo5B 0.362696(11) 0.634503(7) 0.813014(6) 0.01370(2) Uani d . 1 . .
P P1B 0.27703(3) 0.76807(2) 0.906219(17) 0.01229(5) Uani d . 1 . .
P P2B -0.02535(3) 0.719500(19) 0.817922(17) 0.01141(5) Uani d . 1 . .
O O1B 0.42849(11) 0.75117(7) 0.93786(6) 0.02107(19) Uani d . 1 . .
O O2B 0.19706(11) 0.85435(6) 0.89184(5) 0.01634(16) Uani d . 1 . .
O O3B 0.28897(11) 0.74801(6) 0.83384(5) 0.01464(16) Uani d . 1 . .
O O4B 0.17722(11) 0.71920(6) 0.95805(5) 0.01549(16) Uani d . 1 . .
O O5B -0.16688(11) 0.69176(6) 0.81884(5) 0.01820(18) Uani d . 1 . .
O O6B 0.01321(10) 0.76426(6) 0.74363(5) 0.01486(16) Uani d . 1 . .
O O7B 0.10810(10) 0.64902(6) 0.84613(5) 0.01464(15) Uani d . 1 . .
O O8B -0.04676(10) 0.77750(6) 0.86459(5) 0.01455(15) Uani d . 1 . .
O O9B 0.37818(12) 0.84669(7) 0.71131(6) 0.02057(19) Uani d . 1 . .
O O10B 0.00007(13) 0.99519(6) 0.84546(6) 0.0247(2) Uani d . 1 . .
O O11B -0.03688(16) 0.74633(8) 1.06283(6) 0.0306(3) Uani d . 1 . .
O O12B 0.23471(14) 0.56392(8) 1.04855(6) 0.0270(2) Uani d . 1 . .
O O13B 0.54923(12) 0.63231(7) 0.80612(6) 0.0250(2) Uani d . 1 . .
O O14B 0.15290(12) 0.85003(7) 0.63305(5) 0.02072(19) Uani d . 1 . .
O O15B -0.20435(12) 0.93135(7) 0.81118(6) 0.0230(2) Uani d . 1 . .
O O16B -0.27055(13) 0.76566(8) 0.98036(7) 0.0306(3) Uani d . 1 . .
O O17B 0.13950(14) 0.50961(7) 0.95064(6) 0.0253(2) Uani d . 1 . .
O O18B 0.34637(12) 0.55192(6) 0.79159(6) 0.0218(2) Uani d . 1 . .
O O19B 0.08888(11) 0.88917(6) 0.76195(5) 0.01694(17) Uani d . 1 . .
O O20B -0.07788(12) 0.86570(6) 0.94177(5) 0.01857(18) Uani d . 1 . .
O O21B -0.03213(11) 0.64729(6) 0.97706(5) 0.01781(17) Uani d . 1 . .
O O22B 0.35501(11) 0.59687(6) 0.91380(5) 0.01754(17) Uani d . 1 . .
O O23B 0.29709(11) 0.70706(6) 0.72405(5) 0.01634(16) Uani d . 1 . .
Na Na1 0.09393(8) 0.88130(4) 0.12276(4) 0.02741(13) Uani d . 1 . .
Na Na2 0.44879(8) 0.90873(5) 0.05715(4) 0.03205(15) Uani d . 1 . .
Na Na3 0.32566(11) 0.69247(6) 0.06676(5) 0.0475(2) Uani d . 1 . .
Na Na4 0.06704(8) 1.08630(5) 0.44343(4) 0.03092(15) Uani d . 1 . .
Na Na5 0.42461(8) 0.11186(4) 0.37681(4) 0.02557(13) Uani d . 1 . .
Na Na6 0.89731(8) 0.47633(4) 0.19135(4) 0.02833(14) Uani d . 1 . .
Na Na7 0.23473(7) 0.36371(4) 0.26312(4) 0.02572(13) Uani d . 1 . .
O O1 0.13802(15) 0.50097(8) 0.18793(7) 0.0349(3) Uani d . 1 . .
H H11 0.1883 0.5175 0.1507 0.042 Uiso d R 1 . .
H H12 0.1380 0.5319 0.2135 0.042 Uiso d R 1 . .
O O2 0.80373(18) 0.61051(8) 0.12368(7) 0.0367(3) Uani d . 1 . .
H H21 0.8552 0.6219 0.0856 0.044 Uiso d R 1 . .
H H22 0.8029 0.6464 0.1440 0.044 Uiso d R 1 . .
O O3 0.62913(13) 0.07746(7) 0.45018(6) 0.0247(2) Uani d . 1 . .
H H31 0.6022 0.1008 0.4829 0.030 Uiso d R 1 . .
H H32 0.7062 0.0937 0.4306 0.030 Uiso d R 1 . .
O O4 0.07634(18) 0.95082(9) 0.44777(8) 0.0388(3) Uani d . 1 . .
H H41 0.0226 0.9483 0.4154 0.047 Uiso d R 1 . .
H H42 0.1613 0.9197 0.4441 0.047 Uiso d R 1 . .
O O5 0.30931(14) 0.89540(8) 0.17057(7) 0.0305(3) Uani d . 1 . .
H H51 0.2935 0.9324 0.1910 0.037 Uiso d R 1 . .
H H52 0.3727 0.8577 0.1967 0.037 Uiso d R 1 . .
O O6 0.88411(14) 0.93215(7) 0.04955(6) 0.0255(2) Uani d . 1 . .
H H61 0.8036 0.9204 0.0696 0.031 Uiso d R 1 . .
H H62 0.9007 0.9106 0.0154 0.031 Uiso d R 1 . .
O O7 0.29608(14) 1.08048(8) 0.49264(6) 0.0285(2) Uani d . 1 . .
H H71 0.3299 1.0322 0.5140 0.034 Uiso d R 1 . .
H H72 0.2947 1.1052 0.5238 0.034 Uiso d R 1 . .
O O8 0.77938(14) 1.08752(8) -0.00967(6) 0.0284(2) Uani d . 1 . .
H H81 0.8193 1.0390 0.0084 0.034 Uiso d R 1 . .
H H82 0.7783 1.1094 0.0237 0.034 Uiso d R 1 . .
O O9 0.02918(15) 1.22207(8) 0.44210(7) 0.0340(3) Uani d . 1 . .
H H91 0.0378 1.2286 0.4828 0.041 Uiso d R 1 . .
H H92 -0.0655 1.2310 0.4362 0.041 Uiso d R 1 . .
O O10 0.89823(18) 0.95851(9) 0.34047(9) 0.0431(3) Uani d . 1 . .
H H101 0.8709 1.0015 0.3083 0.052 Uiso d R 1 . .
H H102 0.8217 0.9383 0.3480 0.052 Uiso d R 1 . .
O O11 0.97177(19) 0.40736(11) 0.43052(9) 0.0483(4) Uani d . 1 . .
H H111 1.0492 0.3742 0.4508 0.058 Uiso d R 1 . .
H H112 0.9798 0.4515 0.4348 0.058 Uiso d R 1 . .
O O12 0.29779(15) 0.24836(8) 0.36313(7) 0.0340(3) Uani d . 1 . .
H H121 0.2204 0.2434 0.3897 0.041 Uiso d R 1 . .
H H122 0.3532 0.2646 0.3859 0.041 Uiso d R 1 . .
O O13 0.60970(18) 0.03813(9) 0.15981(9) 0.0421(3) Uani d . 1 . .
H H131 0.6343 -0.0059 0.1909 0.051 Uiso d R 1 . .
H H132 0.6907 0.0544 0.1504 0.051 Uiso d R 1 . .
O O14 0.97224(15) 0.37508(8) 0.30176(7) 0.0306(3) Uani d . 1 . .
H H141 0.9733 0.3798 0.3437 0.037 Uiso d R 1 . .
H H142 0.9575 0.3293 0.3072 0.037 Uiso d R 1 . .
O O15 0.20367(14) 1.10295(8) 0.32985(7) 0.0295(2) Uani d . 1 . .
H H151 0.1455 1.1423 0.3027 0.035 Uiso d R 1 . .
H H152 0.2219 1.0672 0.3079 0.035 Uiso d R 1 . .
O O16 0.57481(17) 0.95301(9) -0.05286(8) 0.0368(3) Uani d . 1 . .
H H161 0.5189 0.9503 -0.0844 0.044 Uiso d R 1 . .
H H162 0.6604 0.9235 -0.0586 0.044 Uiso d R 1 . .
O O17 0.49009(18) 0.76434(10) 0.08862(9) 0.0459(4) Uani d . 1 . .
H H171 0.4343 0.7740 0.0530 0.055 Uiso d R 1 . .
H H172 0.5799 0.7584 0.0719 0.055 Uiso d R 1 . .
O O18 0.18027(19) 0.73673(10) 0.16301(10) 0.0514(4) Uani d . 1 . .
H H181 0.2314 0.7056 0.1984 0.062 Uiso d R 1 . .
H H182 0.1004 0.7201 0.1644 0.062 Uiso d R 1 . .
O O19 0.5309(2) 0.58788(10) 0.08724(11) 0.0571(5) Uani d . 1 . .
H H191 0.4706 0.5935 0.1219 0.069 Uiso d R 1 . .
H H192 0.6172 0.5864 0.1018 0.069 Uiso d R 1 . .
O O20 0.3219(2) 0.43251(11) 0.32741(9) 0.0601(5) Uani d . 1 . .
H H201 0.3317 0.4783 0.3045 0.072 Uiso d R 1 . .
H H202 0.2804 0.4380 0.3668 0.072 Uiso d R 1 . .
O O21 0.3970(3) 0.56485(13) 0.24794(15) 0.0976(10) Uani d . 1 . .
H H211 0.3734 0.6074 0.2608 0.117 Uiso d R 1 . .
H H212 0.4884 0.5445 0.2604 0.117 Uiso d R 1 . .
N N1 0.6411(2) 0.40411(12) 0.36141(10) 0.0471(5) Uani d . 1 . .
H H11N 0.6534 0.4101 0.4023 0.057 Uiso d R 1 . .
H H12N 0.5495 0.4016 0.3579 0.057 Uiso d R 1 . .
H H13N 0.6600 0.4434 0.3288 0.057 Uiso d R 1 . .
H H14N 0.7013 0.3614 0.3566 0.057 Uiso d R 1 . .
N N2 0.11305(15) 0.81900(9) 0.32080(8) 0.0282(3) Uani d . 1 . .
H H21N 0.0788 0.8036 0.3631 0.034 Uiso d R 1 . .
H H22N 0.1515 0.8585 0.3177 0.034 Uiso d R 1 . .
H H23N 0.1812 0.7812 0.3112 0.034 Uiso d R 1 . .
H H24N 0.0408 0.8327 0.2912 0.034 Uiso d R 1 . .
N N3 0.40355(15) 0.17946(9) 0.17830(8) 0.0272(3) Uani d . 1 . .
H H31N 0.3325 0.2178 0.1847 0.033 Uiso d R 1 . .
H H32N 0.4735 0.1694 0.2085 0.033 Uiso d R 1 . .
H H33N 0.4400 0.1921 0.1360 0.033 Uiso d R 1 . .
H H34N 0.3682 0.1385 0.1839 0.033 Uiso d R 1 . .
N N4 0.20062(16) 0.61691(8) 0.42575(8) 0.0266(3) Uani d . 1 . .
H H41N 0.2412 0.6370 0.3861 0.032 Uiso d R 1 . .
H H42N 0.1203 0.6498 0.4335 0.032 Uiso d R 1 . .
H H43N 0.2631 0.6064 0.4595 0.032 Uiso d R 1 . .
H H44N 0.1779 0.5744 0.4240 0.032 Uiso d R 1 . .
N N5 0.32188(16) 0.37776(8) 0.06106(7) 0.0258(3) Uani d . 1 . .
H H51N 0.3937 0.3413 0.0517 0.031 Uiso d R 1 . .
H H52N 0.2747 0.3584 0.0989 0.031 Uiso d R 1 . .
H H53N 0.3587 0.4145 0.0674 0.031 Uiso d R 1 . .
H H54N 0.2603 0.3968 0.0263 0.031 Uiso d R 1 . .

loop_
_atom_site_aniso_label
_atom_site_aniso_U_11
_atom_site_aniso_U_22
_atom_site_aniso_U_33
_atom_site_aniso_U_12
_atom_site_aniso_U_13
_atom_site_aniso_U_23
Mo1A 0.01617(4) 0.01225(5) 0.01538(5) -0.00185(3) 0.00054(3) -0.00482(4)
Mo2A 0.01413(4) 0.01481(5) 0.01165(4) -0.00409(3) 0.00129(3) -0.00259(3)
Mo3A 0.01754(5) 0.01578(5) 0.01542(5) -0.00018(4) 0.00213(3) -0.00550(4)
Mo4A 0.02082(5) 0.01240(5) 0.01418(5) -0.00345(4) 0.00126(4) -0.00243(4)
Mo5A 0.01518(4) 0.01755(5) 0.01396(4) -0.00465(4) 0.00283(3) -0.00563(4)
P1A 0.01306(12) 0.01411(14) 0.01280(13) -0.00474(10) 0.00051(10) -0.00464(11)
P2A 0.01218(12) 0.01468(14) 0.01270(13) -0.00422(10) 0.00020(9) -0.00498(11)
O1A 0.0167(4) 0.0261(5) 0.0247(5) -0.0107(4) 0.0004(3) -0.0089(4)
O2A 0.0171(4) 0.0202(5) 0.0126(4) -0.0065(3) -0.0001(3) -0.0033(3)
O3A 0.0193(4) 0.0145(4) 0.0138(4) -0.0031(3) 0.0007(3) -0.0056(3)
O4A 0.0179(4) 0.0138(4) 0.0162(4) -0.0022(3) -0.0004(3) -0.0044(3)
O5A 0.0142(4) 0.0290(6) 0.0231(5) -0.0043(4) -0.0033(3) -0.0095(4)
O6A 0.0192(4) 0.0148(4) 0.0200(4) -0.0051(3) -0.0006(3) -0.0069(4)
O7A 0.0166(4) 0.0164(4) 0.0155(4) -0.0057(3) 0.0021(3) -0.0044(3)
O8A 0.0194(4) 0.0160(4) 0.0125(4) -0.0046(3) 0.0015(3) -0.0043(3)
O9A 0.0199(5) 0.0229(5) 0.0268(5) -0.0003(4) -0.0035(4) -0.0046(4)
O10A 0.0214(4) 0.0247(5) 0.0150(4) -0.0054(4) -0.0010(3) -0.0018(4)
O11A 0.0471(7) 0.0181(5) 0.0256(6) -0.0024(5) 0.0010(5) -0.0110(4)
O12A 0.0383(6) 0.0181(5) 0.0293(6) -0.0105(5) 0.0022(5) -0.0070(4)
O13A 0.0174(5) 0.0394(7) 0.0396(7) -0.0084(5) 0.0059(4) -0.0166(6)
O14A 0.0314(6) 0.0168(5) 0.0315(6) -0.0056(4) -0.0001(4) -0.0104(4)
O15A 0.0196(4) 0.0250(5) 0.0198(5) -0.0102(4) 0.0009(3) -0.0025(4)
O16A 0.0188(5) 0.0474(8) 0.0289(6) -0.0007(5) 0.0024(4) -0.0053(6)
O17A 0.0339(6) 0.0248(6) 0.0170(5) -0.0046(5) -0.0014(4) -0.0011(4)
O18A 0.0361(6) 0.0311(6) 0.0155(5) -0.0091(5) 0.0012(4) -0.0064(4)
O19A 0.0217(4) 0.0148(4) 0.0157(4) -0.0028(3) 0.0030(3) -0.0037(3)
O20A 0.0232(4) 0.0171(4) 0.0133(4) -0.0023(3) 0.0016(3) -0.0062(3)
O21A 0.0185(4) 0.0187(5) 0.0167(4) 0.0002(3) 0.0003(3) -0.0028(4)
O22A 0.0199(4) 0.0170(4) 0.0222(5) -0.0076(3) 0.0038(3) -0.0051(4)
O23A 0.0268(5) 0.0158(4) 0.0156(4) -0.0046(4) 0.0033(3) -0.0067(3)
Mo1B 0.01374(4) 0.01404(5) 0.01068(4) -0.00449(3) 0.00104(3) -0.00208(3)
Mo2B 0.01503(4) 0.01176(4) 0.01424(4) -0.00222(3) 0.00020(3) -0.00397(4)
Mo3B 0.01626(4) 0.01601(5) 0.01367(4) -0.00422(4) 0.00364(3) -0.00431(4)
Mo4B 0.01617(4) 0.01305(5) 0.01367(4) -0.00304(3) 0.00121(3) -0.00079(4)
Mo5B 0.01213(4) 0.01431(5) 0.01421(4) -0.00206(3) 0.00130(3) -0.00441(4)
P1B 0.01225(12) 0.01427(14) 0.01123(12) -0.00434(10) -0.00025(9) -0.00368(10)
P2B 0.01083(11) 0.01214(13) 0.01187(12) -0.00324(9) -0.00013(9) -0.00371(10)
O1B 0.0157(4) 0.0263(5) 0.0218(5) -0.0053(4) -0.0049(3) -0.0058(4)
O2B 0.0184(4) 0.0146(4) 0.0176(4) -0.0045(3) -0.0015(3) -0.0058(3)
O3B 0.0181(4) 0.0143(4) 0.0118(4) -0.0043(3) 0.0009(3) -0.0037(3)
O4B 0.0166(4) 0.0171(4) 0.0128(4) -0.0063(3) 0.0018(3) -0.0025(3)
O5B 0.0145(4) 0.0231(5) 0.0200(4) -0.0089(3) 0.0009(3) -0.0069(4)
O6B 0.0154(4) 0.0169(4) 0.0120(4) -0.0049(3) -0.0003(3) -0.0025(3)
O7B 0.0144(4) 0.0127(4) 0.0153(4) -0.0011(3) -0.0011(3) -0.0027(3)
O8B 0.0174(4) 0.0133(4) 0.0135(4) -0.0031(3) 0.0007(3) -0.0051(3)
O9B 0.0189(4) 0.0243(5) 0.0195(4) -0.0103(4) 0.0012(3) -0.0032(4)
O10B 0.0299(5) 0.0158(5) 0.0304(6) -0.0066(4) -0.0001(4) -0.0085(4)
O11B 0.0443(7) 0.0324(7) 0.0157(5) -0.0103(5) 0.0027(5) -0.0068(5)
O12B 0.0278(5) 0.0321(6) 0.0162(5) -0.0062(5) -0.0015(4) 0.0013(4)
O13B 0.0148(4) 0.0357(6) 0.0240(5) -0.0054(4) 0.0019(4) -0.0083(5)
O14B 0.0220(4) 0.0257(5) 0.0133(4) -0.0069(4) -0.0010(3) -0.0019(4)
O15B 0.0175(4) 0.0224(5) 0.0260(5) -0.0014(4) -0.0036(4) -0.0036(4)
O16B 0.0188(5) 0.0315(6) 0.0421(7) -0.0072(4) 0.0080(4) -0.0120(5)
O17B 0.0292(5) 0.0160(5) 0.0300(6) -0.0068(4) 0.0020(4) -0.0043(4)
O18B 0.0248(5) 0.0169(5) 0.0245(5) -0.0038(4) 0.0014(4) -0.0082(4)
O19B 0.0202(4) 0.0146(4) 0.0146(4) -0.0028(3) 0.0022(3) -0.0035(3)
O20B 0.0258(5) 0.0164(4) 0.0146(4) -0.0052(4) 0.0037(3) -0.0069(3)
O21B 0.0171(4) 0.0158(4) 0.0201(4) -0.0059(3) 0.0033(3) -0.0034(4)
O22B 0.0146(4) 0.0198(5) 0.0145(4) -0.0013(3) -0.0003(3) -0.0009(3)
O23B 0.0193(4) 0.0162(4) 0.0131(4) -0.0026(3) 0.0011(3) -0.0050(3)
Na1 0.0274(3) 0.0300(4) 0.0237(3) -0.0067(3) -0.0013(2) -0.0051(3)
Na2 0.0297(3) 0.0363(4) 0.0286(4) -0.0107(3) -0.0032(3) -0.0027(3)
Na3 0.0512(5) 0.0525(6) 0.0403(5) -0.0036(4) -0.0161(4) -0.0176(4)
Na4 0.0302(3) 0.0353(4) 0.0289(3) -0.0120(3) -0.0027(3) -0.0066(3)
Na5 0.0250(3) 0.0253(3) 0.0259(3) -0.0044(2) -0.0026(2) -0.0068(3)
Na6 0.0271(3) 0.0251(3) 0.0338(4) -0.0079(3) -0.0004(3) -0.0079(3)
Na7 0.0231(3) 0.0333(4) 0.0241(3) -0.0099(3) 0.0031(2) -0.0111(3)
O1 0.0336(6) 0.0361(7) 0.0334(7) -0.0115(5) 0.0041(5) -0.0048(6)
O2 0.0540(9) 0.0301(7) 0.0288(6) -0.0174(6) -0.0055(6) -0.0046(5)
O3 0.0302(5) 0.0270(6) 0.0200(5) -0.0103(4) 0.0042(4) -0.0096(4)
O4 0.0427(8) 0.0394(8) 0.0372(7) -0.0099(6) 0.0035(6) -0.0160(6)
O5 0.0268(5) 0.0346(7) 0.0283(6) 0.0020(5) -0.0084(4) -0.0113(5)
O6 0.0317(6) 0.0285(6) 0.0197(5) -0.0104(5) 0.0033(4) -0.0098(4)
O7 0.0337(6) 0.0274(6) 0.0234(5) -0.0048(5) -0.0051(4) -0.0059(5)
O8 0.0343(6) 0.0306(6) 0.0218(5) -0.0065(5) -0.0026(4) -0.0098(5)
O9 0.0326(6) 0.0412(8) 0.0309(6) -0.0082(5) 0.0030(5) -0.0154(6)
O10 0.0417(8) 0.0362(8) 0.0488(9) -0.0151(6) -0.0041(7) -0.0008(7)
O11 0.0477(9) 0.0604(11) 0.0420(9) -0.0108(8) -0.0022(7) -0.0234(8)
O12 0.0337(6) 0.0326(7) 0.0359(7) -0.0098(5) -0.0055(5) -0.0062(6)
O13 0.0420(8) 0.0310(7) 0.0495(9) -0.0129(6) -0.0028(7) 0.0000(6)
O14 0.0402(7) 0.0270(6) 0.0267(6) -0.0076(5) -0.0010(5) -0.0107(5)
O15 0.0270(5) 0.0336(7) 0.0271(6) 0.0000(5) -0.0088(4) -0.0106(5)
O16 0.0384(7) 0.0374(8) 0.0353(7) -0.0068(6) 0.0061(6) -0.0145(6)
O17 0.0406(8) 0.0480(9) 0.0589(10) -0.0150(7) 0.0098(7) -0.0293(8)
O18 0.0423(9) 0.0435(9) 0.0602(11) -0.0053(7) 0.0079(7) -0.0070(8)
O19 0.0437(9) 0.0396(9) 0.0789(13) -0.0083(7) -0.0148(9) 0.0017(9)
O20 0.0965(15) 0.0632(12) 0.0327(8) -0.0292(11) 0.0098(9) -0.0261(8)
O21 0.1028(19) 0.0707(15) 0.151(2) -0.0483(14) 0.0766(17) -0.0777(16)
N1 0.0635(13) 0.0582(12) 0.0340(9) -0.0283(10) 0.0111(8) -0.0266(9)
N2 0.0218(6) 0.0331(8) 0.0285(7) -0.0064(5) -0.0009(5) -0.0059(6)
N3 0.0203(5) 0.0284(7) 0.0305(7) -0.0042(5) -0.0006(5) -0.0052(6)
N4 0.0305(6) 0.0221(6) 0.0258(6) -0.0087(5) -0.0044(5) -0.0006(5)
N5 0.0278(6) 0.0243(6) 0.0231(6) -0.0074(5) -0.0035(5) -0.0005(5)

loop_
_atom_type_symbol
_atom_type_description
_atom_type_scat_dispersion_real
_atom_type_scat_dispersion_imag
_atom_type_scat_source
O O 0.0106 0.0060 'International Tables Vol C Tables 4.2.6.8 and 6.1.1.4'
H H 0.0000 0.0000 'International Tables Vol C Tables 4.2.6.8 and 6.1.1.4'
Na Na 0.0362 0.0249 'International Tables Vol C Tables 4.2.6.8 and 6.1.1.4'
P P 0.1023 0.0942 'International Tables Vol C Tables 4.2.6.8 and 6.1.1.4'
Mo Mo -1.6832 0.6857 'International Tables Vol C Tables 4.2.6.8 and 6.1.1.4'
N N 0.0061 0.0033 'International Tables Vol C Tables 4.2.6.8 and 6.1.1.4'

loop_
_geom_angle_atom_site_label_1
_geom_angle_atom_site_label_2
_geom_angle_atom_site_label_3
_geom_angle_site_symmetry_1
_geom_angle_site_symmetry_3
_geom_angle
_geom_angle_publ_flag
O14A Mo1A O9A . . 102.22(6) ?
O14A Mo1A O19A . . 102.60(5) ?
O9A Mo1A O19A . . 101.23(5) ?
O14A Mo1A O23A . . 100.23(5) ?
O9A Mo1A O23A . . 97.14(5) ?
O19A Mo1A O23A . . 146.77(4) ?
O14A Mo1A O6A . . 86.85(5) ?
O9A Mo1A O6A . . 170.21(5) ?
O19A Mo1A O6A . . 80.08(4) ?
O23A Mo1A O6A . . 77.39(4) ?
O14A Mo1A O3A . . 169.02(5) ?
O9A Mo1A O3A . . 83.84(5) ?
O19A Mo1A O3A . . 84.95(4) ?
O23A Mo1A O3A . . 69.70(4) ?
O6A Mo1A O3A . . 86.62(3) ?
O10A Mo2A O15A . . 101.45(5) ?
O10A Mo2A O20A . . 101.79(5) ?
O15A Mo2A O20A . . 100.16(5) ?
O10A Mo2A O19A . . 99.60(5) ?
O15A Mo2A O19A . . 99.19(5) ?
O20A Mo2A O19A . . 147.53(4) ?
O10A Mo2A O2A . . 86.21(4) ?
O15A Mo2A O2A . . 172.34(4) ?
O20A Mo2A O2A . . 77.78(4) ?
O19A Mo2A O2A . . 79.58(4) ?
O10A Mo2A O8A . . 171.17(5) ?
O15A Mo2A O8A . . 85.41(4) ?
O20A Mo2A O8A . . 71.26(4) ?
O19A Mo2A O8A . . 84.61(4) ?
O2A Mo2A O8A . . 86.94(3) ?
O11A Mo3A O16A . . 104.13(7) ?
O11A Mo3A O21A . . 100.05(5) ?
O16A Mo3A O21A . . 96.78(5) ?
O11A Mo3A O20A . . 97.90(5) ?
O16A Mo3A O20A . . 97.92(6) ?
O21A Mo3A O20A . . 153.22(4) ?
O11A Mo3A O8A . . 156.81(5) ?
O16A Mo3A O8A . . 98.32(6) ?
O21A Mo3A O8A . . 82.77(4) ?
O20A Mo3A O8A . . 73.05(4) ?
O11A Mo3A O4A . . 86.34(5) ?
O16A Mo3A O4A . . 166.47(5) ?
O21A Mo3A O4A . . 72.64(4) ?
O20A Mo3A O4A . . 88.92(4) ?
O8A Mo3A O4A . . 72.44(3) ?
O12A Mo4A O17A . . 102.25(6) ?
O12A Mo4A O22A . . 98.92(5) ?
O17A Mo4A O22A . . 102.37(5) ?
O12A Mo4A O21A . . 100.92(5) ?
O17A Mo4A O21A . . 97.16(5) ?
O22A Mo4A O21A . . 148.39(4) ?
O12A Mo4A O7A . . 167.40(5) ?
O17A Mo4A O7A . . 89.35(5) ?
O22A Mo4A O7A . . 73.47(4) ?
O21A Mo4A O7A . . 82.23(4) ?
O12A Mo4A O4A . . 88.68(5) ?
O17A Mo4A O4A . . 167.20(5) ?
O22A Mo4A O4A . . 82.18(4) ?
O21A Mo4A O4A . . 73.97(4) ?
O7A Mo4A O4A . . 80.42(3) ?
O13A Mo5A O18A . . 103.91(6) ?
O13A Mo5A O23A . . 99.20(6) ?
O18A Mo5A O23A . . 97.31(5) ?
O13A Mo5A O22A . . 94.56(5) ?
O18A Mo5A O22A . . 99.91(5) ?
O23A Mo5A O22A . . 154.66(4) ?
O13A Mo5A O3A . . 95.75(5) ?
O18A Mo5A O3A . . 159.60(5) ?
O23A Mo5A O3A . . 73.89(4) ?
O22A Mo5A O3A . . 83.68(4) ?
O13A Mo5A O7A . . 163.36(5) ?
O18A Mo5A O7A . . 88.32(5) ?
O23A Mo5A O7A . . 90.22(4) ?
O22A Mo5A O7A . . 71.92(4) ?
O3A Mo5A O7A . . 73.61(4) ?
O1A P1A O2A . . 110.26(6) ?
O1A P1A O4A . . 111.26(6) ?
O2A P1A O4A . . 109.65(6) ?
O1A P1A O3A . . 109.98(6) ?
O2A P1A O3A . . 106.42(6) ?
O4A P1A O3A . . 109.15(6) ?
O5A P2A O6A . . 111.48(6) ?
O5A P2A O7A . . 110.97(6) ?
O6A P2A O7A . . 108.23(6) ?
O5A P2A O8A . . 109.93(6) ?
O6A P2A O8A . . 107.03(6) ?
O7A P2A O8A . . 109.09(5) ?
O14B Mo1B O9B . . 101.76(5) ?
O14B Mo1B O19B . . 101.50(5) ?
O9B Mo1B O19B . . 99.54(5) ?
O14B Mo1B O23B . . 101.46(5) ?
O9B Mo1B O23B . . 99.65(5) ?
O19B Mo1B O23B . . 146.22(4) ?
O14B Mo1B O6B . . 86.61(4) ?
O9B Mo1B O6B . . 171.55(4) ?
O19B Mo1B O6B . . 79.67(4) ?
O23B Mo1B O6B . . 77.31(4) ?
O14B Mo1B O3B . . 170.15(4) ?
O9B Mo1B O3B . . 85.40(4) ?
O19B Mo1B O3B . . 83.76(4) ?
O23B Mo1B O3B . . 70.39(4) ?
O6B Mo1B O3B . . 86.16(3) ?
O10B Mo2B O15B . . 102.25(6) ?
O10B Mo2B O19B . . 102.34(5) ?
O15B Mo2B O19B . . 100.28(5) ?
O10B Mo2B O20B . . 100.37(5) ?
O15B Mo2B O20B . . 96.72(5) ?
O19B Mo2B O20B . . 147.90(4) ?
O10B Mo2B O2B . . 87.44(5) ?
O15B Mo2B O2B . . 169.73(5) ?
O19B Mo2B O2B . . 80.68(4) ?
O20B Mo2B O2B . . 77.97(4) ?
O10B Mo2B O8B . . 168.43(5) ?
O15B Mo2B O8B . . 84.88(5) ?
O19B Mo2B O8B . . 85.09(4) ?
O20B Mo2B O8B . . 69.48(4) ?
O2B Mo2B O8B . . 85.02(3) ?
O11B Mo3B O16B . . 104.68(7) ?
O11B Mo3B O20B . . 97.40(5) ?
O16B Mo3B O20B . . 99.23(6) ?
O11B Mo3B O21B . . 99.59(6) ?
O16B Mo3B O21B . . 94.53(5) ?
O20B Mo3B O21B . . 154.64(4) ?
O11B Mo3B O8B . . 156.61(5) ?
O16B Mo3B O8B . . 98.14(5) ?
O20B Mo3B O8B . . 73.56(4) ?
O21B Mo3B O8B . . 83.51(4) ?
O11B Mo3B O4B . . 85.93(5) ?
O16B Mo3B O4B . . 164.14(5) ?
O20B Mo3B O4B . . 90.88(4) ?
O21B Mo3B O4B . . 71.78(4) ?
O8B Mo3B O4B . . 72.93(3) ?
O17B Mo4B O12B . . 103.73(6) ?
O17B Mo4B O21B . . 101.14(5) ?
O12B Mo4B O21B . . 101.57(5) ?
O17B Mo4B O22B . . 99.57(5) ?
O12B Mo4B O22B . . 98.32(5) ?
O21B Mo4B O22B . . 146.83(4) ?
O17B Mo4B O4B . . 166.92(5) ?
O12B Mo4B O4B . . 89.17(5) ?
O21B Mo4B O4B . . 73.69(4) ?
O22B Mo4B O4B . . 80.36(4) ?
O17B Mo4B O7B . . 85.57(5) ?
O12B Mo4B O7B . . 168.90(5) ?
O21B Mo4B O7B . . 82.23(4) ?
O22B Mo4B O7B . . 73.83(4) ?
O4B Mo4B O7B . . 81.85(3) ?
O13B Mo5B O18B . . 105.26(6) ?
O13B Mo5B O22B . . 96.53(5) ?
O18B Mo5B O22B . . 98.97(5) ?
O13B Mo5B O23B . . 99.76(5) ?
O18B Mo5B O23B . . 96.50(5) ?
O22B Mo5B O23B . . 153.69(4) ?
O13B Mo5B O3B . . 96.85(5) ?
O18B Mo5B O3B . . 157.26(5) ?
O22B Mo5B O3B . . 83.47(4) ?
O23B Mo5B O3B . . 74.21(4) ?
O13B Mo5B O7B . . 166.16(5) ?
O18B Mo5B O7B . . 85.72(4) ?
O22B Mo5B O7B . . 73.07(4) ?
O23B Mo5B O7B . . 87.07(4) ?
O3B Mo5B O7B . . 73.29(3) ?
O1B P1B O2B . . 112.22(6) ?
O1B P1B O4B . . 109.35(6) ?
O2B P1B O4B . . 108.15(6) ?
O1B P1B O3B . . 111.48(6) ?
O2B P1B O3B . . 106.11(5) ?
O4B P1B O3B . . 109.40(5) ?
O5B P2B O6B . . 111.49(6) ?
O5B P2B O7B . . 110.43(6) ?
O6B P2B O7B . . 109.17(5) ?
O5B P2B O8B . . 110.02(6) ?
O6B P2B O8B . . 106.37(5) ?
O7B P2B O8B . . 109.26(5) ?
O6 Na1 O5 1_455 . 151.31(6) ?
O6 Na1 O8 1_455 2_675 80.81(5) ?
O5 Na1 O8 . 2_675 85.76(5) ?
O6 Na1 O10B 1_455 2_576 81.44(5) ?
O5 Na1 O10B . 2_576 78.23(5) ?
O8 Na1 O10B 2_675 2_576 106.45(5) ?
O6 Na1 O18 1_455 . 117.14(6) ?
O5 Na1 O18 . . 90.43(6) ?
O8 Na1 O18 2_675 . 102.53(6) ?
O10B Na1 O18 2_576 . 147.83(6) ?
O6 Na1 O15A 1_455 1_455 81.16(4) ?
O5 Na1 O15A . 1_455 114.30(5) ?
O8 Na1 O15A 2_675 1_455 159.95(5) ?
O10B Na1 O15A 2_576 1_455 79.37(4) ?
O18 Na1 O15A . 1_455 78.15(5) ?
O8 Na2 O16 2_675 . 97.26(6) ?
O8 Na2 O10A 2_675 . 158.25(6) ?
O16 Na2 O10A . . 97.36(5) ?
O8 Na2 O16 2_675 2_675 102.28(6) ?
O16 Na2 O16 . 2_675 78.87(5) ?
O10A Na2 O16 . 2_675 96.29(5) ?
O8 Na2 O5 2_675 . 84.99(5) ?
O16 Na2 O5 . . 166.63(6) ?
O10A Na2 O5 . . 84.51(4) ?
O16 Na2 O5 2_675 . 87.78(5) ?
O8 Na2 O17 2_675 . 86.32(6) ?
O16 Na2 O17 . . 109.59(6) ?
O10A Na2 O17 . . 73.63(5) ?
O16 Na2 O17 2_675 . 167.31(6) ?
O5 Na2 O17 . . 83.66(5) ?
O19 Na3 O17 . . 85.28(7) ?
O19 Na3 O18 . . 121.92(8) ?
O17 Na3 O18 . . 82.98(6) ?
O19 Na3 O4B . 1_554 117.80(7) ?
O17 Na3 O4B . 1_554 127.96(7) ?
O18 Na3 O4B . 1_554 113.98(6) ?
O19 Na3 O1B . 1_554 91.20(7) ?
O17 Na3 O1B . 1_554 77.46(6) ?
O18 Na3 O1B . 1_554 139.83(6) ?
O4B Na3 O1B 1_554 1_554 57.64(4) ?
O19 Na3 O12B . 1_554 72.69(6) ?
O17 Na3 O12B . 1_554 157.94(6) ?
O18 Na3 O12B . 1_554 109.41(6) ?
O4B Na3 O12B 1_554 1_554 64.75(4) ?
O1B Na3 O12B 1_554 1_554 101.35(4) ?
O19 Na3 P1B . 1_554 111.15(6) ?
O17 Na3 P1B . 1_554 99.82(6) ?
O18 Na3 P1B . 1_554 126.87(6) ?
O4B Na3 P1B 1_554 1_554 29.91(2) ?
O1B Na3 P1B 1_554 1_554 28.87(2) ?
O12B Na3 P1B 1_554 1_554 87.39(3) ?
O19 Na3 Mo4B . 1_554 88.18(6) ?
O17 Na3 Mo4B . 1_554 155.44(6) ?
O18 Na3 Mo4B . 1_554 120.22(6) ?
O4B Na3 Mo4B 1_554 1_554 38.41(3) ?
O1B Na3 Mo4B 1_554 1_554 79.04(3) ?
O12B Na3 Mo4B 1_554 1_554 27.02(2) ?
P1B Na3 Mo4B 1_554 1_554 60.775(16) ?
O19 Na3 Na1 . . 146.98(6) ?
O17 Na3 Na1 . . 69.69(5) ?
O18 Na3 Na1 . . 36.46(4) ?
O4B Na3 Na1 1_554 . 94.86(4) ?
O1B Na3 Na1 1_554 . 103.43(4) ?
O12B Na3 Na1 1_554 . 130.91(4) ?
O19 Na3 H171 . . 97.1 ?
O17 Na3 H171 . . 20.0 ?
O18 Na3 H171 . . 90.3 ?
O4B Na3 H171 1_554 . 108.0 ?
O1B Na3 H171 1_554 . 61.2 ?
O12B Na3 H171 1_554 . 160.3 ?
O19 Na3 H191 . . 21.7 ?
O17 Na3 H191 . . 87.4 ?
O18 Na3 H191 . . 100.9 ?
O4B Na3 H191 1_554 . 131.5 ?
O1B Na3 H191 1_554 . 112.7 ?
O12B Na3 H191 1_554 . 72.6 ?
H171 Na3 H191 . . 104.2 ?
O7 Na4 O9 . . 80.79(5) ?
O7 Na4 O4 . . 104.19(6) ?
O9 Na4 O4 . . 173.79(6) ?
O7 Na4 O4 . 2_576 99.21(6) ?
O9 Na4 O4 . 2_576 95.84(5) ?
O4 Na4 O4 . 2_576 79.81(6) ?
O7 Na4 O15 . . 85.76(5) ?
O9 Na4 O15 . . 93.57(5) ?
O4 Na4 O15 . . 90.52(5) ?
O4 Na4 O15 2_576 . 169.95(6) ?
O7 Na4 O14B . 2_576 154.61(5) ?
O9 Na4 O14B . 2_576 77.41(5) ?
O4 Na4 O14B . 2_576 98.51(5) ?
O4 Na4 O14B 2_576 2_576 95.83(5) ?
O15 Na4 O14B . 2_576 82.78(4) ?
O7 Na4 H92 . . 99.3 ?
O9 Na4 H92 . . 19.2 ?
O4 Na4 H92 . . 154.8 ?
O4 Na4 H92 2_576 . 87.6 ?
O15 Na4 H92 . . 100.2 ?
O14B Na4 H92 2_576 . 60.9 ?
Na5 Na4 H92 1_565 . 99.3 ?
Na4 Na4 H92 2_576 . 124.2 ?
O3 Na5 O15 . 1_545 158.87(6) ?
O3 Na5 O14A . 1_545 86.21(5) ?
O15 Na5 O14A 1_545 1_545 82.36(5) ?
O3 Na5 O12 . . 110.20(5) ?
O15 Na5 O12 1_545 . 84.84(5) ?
O14A Na5 O12 1_545 . 160.63(5) ?
O3 Na5 O7 . 1_545 80.56(5) ?
O15 Na5 O7 1_545 1_545 85.39(5) ?
O14A Na5 O7 1_545 1_545 105.30(5) ?
O12 Na5 O7 . 1_545 88.03(5) ?
O3 Na5 O9B . 2_666 79.66(4) ?
O15 Na5 O9B 1_545 2_666 116.19(5) ?
O14A Na5 O9B 1_545 2_666 82.76(4) ?
O12 Na5 O9B . 2_666 89.96(5) ?
O7 Na5 O9B 1_545 2_666 158.06(5) ?
O1 Na6 O18B 1_655 2_666 173.83(6) ?
O1 Na6 O11A 1_655 . 83.19(5) ?
O18B Na6 O11A 2_666 . 92.36(5) ?
O1 Na6 O2 1_655 . 89.19(5) ?
O18B Na6 O2 2_666 . 93.83(5) ?
O11A Na6 O2 . . 75.31(5) ?
O1 Na6 O14 1_655 . 86.93(5) ?
O18B Na6 O14 2_666 . 87.94(5) ?
O11A Na6 O14 . . 77.56(5) ?
O2 Na6 O14 . . 152.86(5) ?
O1 Na6 O7B 1_655 2_666 114.27(5) ?
O18B Na6 O7B 2_666 2_666 68.03(4) ?
O11A Na6 O7B . 2_666 150.16(5) ?
O2 Na6 O7B . 2_666 126.23(5) ?
O14 Na6 O7B . 2_666 79.40(4) ?
O1 Na6 O17B 1_655 2_666 100.56(5) ?
O18B Na6 O17B 2_666 2_666 85.58(4) ?
O11A Na6 O17B . 2_666 142.03(5) ?
O2 Na6 O17B . 2_666 67.03(4) ?
O14 Na6 O17B . 2_666 140.04(5) ?
O7B Na6 O17B 2_666 2_666 61.63(3) ?
O20 Na7 O13B . 2_666 87.38(6) ?
O20 Na7 O5B . 2_566 169.63(6) ?
O13B Na7 O5B 2_666 2_566 84.19(4) ?
O20 Na7 O12 . . 87.87(6) ?
O13B Na7 O12 2_666 . 106.61(5) ?
O5B Na7 O12 2_566 . 100.32(5) ?
O20 Na7 O14 . 1_455 102.96(6) ?
O13B Na7 O14 2_666 1_455 162.97(5) ?
O5B Na7 O14 2_566 1_455 83.91(4) ?
O12 Na7 O14 . 1_455 87.50(5) ?
O20 Na7 O1 . . 80.53(6) ?
O13B Na7 O1 2_666 . 84.83(5) ?
O5B Na7 O1 2_566 . 92.68(5) ?
O12 Na7 O1 . . 163.38(6) ?
O14 Na7 O1 1_455 . 83.60(5) ?
H51 O5 H52 . . 105.0 ?
H71 O7 H72 . . 105.0 ?
H81 O8 H82 . . 104.9 ?
H91 O9 H92 . . 105.0 ?
H101 O10 H102 . . 105.0 ?
H111 O11 H112 . . 105.0 ?
H121 O12 H122 . . 105.0 ?
H131 O13 H132 . . 105.0 ?
H141 O14 H142 . . 105.0 ?
H151 O15 H152 . . 105.0 ?
H161 O16 H162 . . 105.0 ?
H171 O17 H172 . . 105.0 ?
H181 O18 H182 . . 104.9 ?
H191 O19 H192 . . 104.9 ?
H201 O20 H202 . . 104.9 ?
H211 O21 H212 . . 104.9 ?
H11N N1 H12N . . 109.5 ?
H11N N1 H13N . . 109.5 ?
H12N N1 H13N . . 109.5 ?
H11N N1 H14N . . 109.5 ?
H12N N1 H14N . . 109.5 ?
H13N N1 H14N . . 109.5 ?
H21N N2 H22N . . 109.5 ?
H21N N2 H23N . . 109.5 ?
H22N N2 H23N . . 109.5 ?
H21N N2 H24N . . 109.5 ?
H22N N2 H24N . . 109.5 ?
H23N N2 H24N . . 109.5 ?
H31N N3 H32N . . 109.4 ?
H31N N3 H33N . . 109.5 ?
H32N N3 H33N . . 109.5 ?
H31N N3 H34N . . 109.5 ?
H32N N3 H34N . . 109.5 ?
H33N N3 H34N . . 109.5 ?
H41N N4 H42N . . 109.5 ?
H41N N4 H43N . . 109.5 ?
H42N N4 H43N . . 109.5 ?
H41N N4 H44N . . 109.5 ?
H42N N4 H44N . . 109.4 ?
H43N N4 H44N . . 109.4 ?
H51N N5 H52N . . 109.5 ?
H51N N5 H53N . . 109.5 ?
H52N N5 H53N . . 109.4 ?
H51N N5 H54N . . 109.5 ?
H52N N5 H54N . . 109.5 ?
H53N N5 H54N . . 109.5 ?

loop_
_geom_bond_atom_site_label_1
_geom_bond_atom_site_label_2
_geom_bond_site_symmetry_2
_geom_bond_distance
_geom_bond_publ_flag
Mo1A O14A . 1.7062(11) ?
Mo1A O9A . 1.7248(11) ?
Mo1A O19A . 1.9063(10) ?
Mo1A O23A . 1.9449(10) ?
Mo1A O6A . 2.2261(10) ?
Mo1A O3A . 2.3703(10) ?
Mo2A O10A . 1.7200(10) ?
Mo2A O15A . 1.7222(10) ?
Mo2A O20A . 1.9166(10) ?
Mo2A O19A . 1.9284(10) ?
Mo2A O2A . 2.2243(9) ?
Mo2A O8A . 2.3184(10) ?
Mo3A O11A . 1.7092(12) ?
Mo3A O16A . 1.7107(12) ?
Mo3A O21A . 1.9300(10) ?
Mo3A O20A . 1.9447(10) ?
Mo3A O8A . 2.2204(10) ?
Mo3A O4A . 2.3431(10) ?
Mo4A O12A . 1.7083(11) ?
Mo4A O17A . 1.7260(12) ?
Mo4A O22A . 1.9095(11) ?
Mo4A O21A . 1.9198(10) ?
Mo4A O7A . 2.2791(10) ?
Mo4A O4A . 2.2939(10) ?
Mo5A O13A . 1.7073(11) ?
Mo5A O18A . 1.7161(11) ?
Mo5A O23A . 1.9289(10) ?
Mo5A O22A . 1.9362(10) ?
Mo5A O3A . 2.1992(9) ?
Mo5A O7A . 2.3262(10) ?
P1A O1A . 1.5185(10) ?
P1A O2A . 1.5323(10) ?
P1A O4A . 1.5499(10) ?
P1A O3A . 1.5629(10) ?
P2A O5A . 1.5129(10) ?
P2A O6A . 1.5319(11) ?
P2A O7A . 1.5554(10) ?
P2A O8A . 1.5660(10) ?
O10A Na2 . 2.4599(13) ?
O11A Na6 . 2.4288(14) ?
O14A Na5 1_565 2.4075(13) ?
O15A Na1 1_655 2.4920(12) ?
Mo1B O14B . 1.7214(10) ?
Mo1B O9B . 1.7217(10) ?
Mo1B O19B . 1.9132(10) ?
Mo1B O23B . 1.9162(10) ?
Mo1B O6B . 2.2462(9) ?
Mo1B O3B . 2.3424(9) ?
Mo2B O10B . 1.7038(11) ?
Mo2B O15B . 1.7259(11) ?
Mo2B O19B . 1.9168(10) ?
Mo2B O20B . 1.9489(10) ?
Mo2B O2B . 2.2150(10) ?
Mo2B O8B . 2.3501(10) ?
Mo3B O11B . 1.7079(12) ?
Mo3B O16B . 1.7092(12) ?
Mo3B O20B . 1.9335(10) ?
Mo3B O21B . 1.9550(10) ?
Mo3B O8B . 2.1815(9) ?
Mo3B O4B . 2.3512(10) ?
Mo4B O17B . 1.7090(11) ?
Mo4B O12B . 1.7268(11) ?
Mo4B O21B . 1.9030(10) ?
Mo4B O22B . 1.9280(10) ?
Mo4B O4B . 2.3062(10) ?
Mo4B O7B . 2.3221(10) ?
Mo5B O13B . 1.7074(10) ?
Mo5B O18B . 1.7261(11) ?
Mo5B O22B . 1.9225(10) ?
Mo5B O23B . 1.9272(10) ?
Mo5B O3B . 2.1696(10) ?
Mo5B O7B . 2.3581(9) ?
P1B O1B . 1.5047(10) ?
P1B O2B . 1.5304(10) ?
P1B O4B . 1.5639(10) ?
P1B O3B . 1.5643(10) ?
P2B O5B . 1.5113(10) ?
P2B O6B . 1.5331(10) ?
P2B O7B . 1.5586(10) ?
P2B O8B . 1.5616(10) ?
O1B Na3 1_556 2.6738(15) ?
O4B Na3 1_556 2.5122(13) ?
O5B Na7 2_566 2.3360(12) ?
O7B Na6 2_666 2.6182(12) ?
O9B Na5 2_666 2.5217(12) ?
O10B Na1 2_576 2.4541(13) ?
O12B Na3 1_556 2.8100(16) ?
O13B Na7 2_666 2.3302(12) ?
O14B Na4 2_576 2.4758(13) ?
O17B Na6 2_666 2.7909(15) ?
O18B Na6 2_666 2.4069(13) ?
Na1 O6 1_455 2.3534(14) ?
Na1 O5 . 2.3686(14) ?
Na1 O8 2_675 2.4279(14) ?
Na1 O10B 2_576 2.4541(13) ?
Na1 O18 . 2.4895(19) ?
Na1 O15A 1_455 2.4920(12) ?
Na2 O8 2_675 2.3533(15) ?
Na2 O16 . 2.4129(16) ?
Na2 O16 2_675 2.4707(17) ?
Na2 O5 . 2.4768(15) ?
Na2 O17 . 2.4858(18) ?
Na3 O19 . 2.311(2) ?
Na3 O17 . 2.3745(18) ?
Na3 O18 . 2.449(2) ?
Na3 O4B 1_554 2.5122(13) ?
Na3 O1B 1_554 2.6738(15) ?
Na3 O12B 1_554 2.8100(16) ?
Na4 O7 . 2.3657(15) ?
Na4 O9 . 2.4224(16) ?
Na4 O4 . 2.4442(17) ?
Na4 O4 2_576 2.4527(17) ?
Na4 O15 . 2.4661(15) ?
Na4 O14B 2_576 2.4757(13) ?
Na4 H92 . 2.6056 ?
Na5 O3 . 2.3286(14) ?
Na5 O15 1_545 2.3677(14) ?
Na5 O14A 1_545 2.4075(13) ?
Na5 O12 . 2.4396(16) ?
Na5 O7 1_545 2.4805(15) ?
Na5 O9B 2_666 2.5217(12) ?
Na6 O1 1_655 2.3659(15) ?
Na6 O18B 2_666 2.4069(13) ?
Na6 O2 . 2.4316(16) ?
Na6 O14 . 2.4624(15) ?
Na6 O7B 2_666 2.6182(12) ?
Na6 O17B 2_666 2.7909(15) ?
Na7 O20 . 2.3281(18) ?
Na7 O13B 2_666 2.3302(12) ?
Na7 O5B 2_566 2.3360(12) ?
Na7 O12 . 2.4476(15) ?
Na7 O14 1_455 2.4568(15) ?
Na7 O1 . 2.5266(16) ?
O1 Na6 1_455 2.3659(15) ?
O1 H11 . 0.8599 ?
O1 H12 . 0.8598 ?
O2 H21 . 0.8600 ?
O2 H22 . 0.8600 ?
O3 H31 . 0.8598 ?
O3 H32 . 0.8599 ?
O4 Na4 2_576 2.4527(17) ?
O4 H41 . 0.8599 ?
O4 H42 . 0.8600 ?
O5 H51 . 0.8599 ?
O5 H52 . 0.8599 ?
O6 Na1 1_655 2.3534(14) ?
O6 H61 . 0.8600 ?
O6 H62 . 0.8599 ?
O7 Na5 1_565 2.4806(15) ?
O7 H71 . 0.8597 ?
O7 H72 . 0.8599 ?
O8 Na2 2_675 2.3534(15) ?
O8 Na1 2_675 2.4279(14) ?
O8 H81 . 0.8600 ?
O8 H82 . 0.8600 ?
O9 H91 . 0.8597 ?
O9 H92 . 0.8598 ?
O10 H101 . 0.8598 ?
O10 H102 . 0.8599 ?
O11 H111 . 0.8598 ?
O11 H112 . 0.8597 ?
O12 H121 . 0.8598 ?
O12 H122 . 0.8598 ?
O13 H131 . 0.8599 ?
O13 H132 . 0.8598 ?
O14 Na7 1_655 2.4568(15) ?
O14 H141 . 0.8598 ?
O14 H142 . 0.8599 ?
O15 Na5 1_565 2.3677(14) ?
O15 H151 . 0.8599 ?
O15 H152 . 0.8599 ?
O16 Na2 2_675 2.4707(17) ?
O16 H161 . 0.8599 ?
O16 H162 . 0.8598 ?
O17 H171 . 0.8598 ?
O17 H172 . 0.8600 ?
O18 H181 . 0.8599 ?
O18 H182 . 0.8599 ?
O19 H191 . 0.8599 ?
O19 H192 . 0.8600 ?
O20 H201 . 0.8600 ?
O20 H202 . 0.8600 ?
O21 H211 . 0.8601 ?
O21 H212 . 0.8601 ?
N1 H11N . 0.8669 ?
N1 H12N . 0.8668 ?
N1 H13N . 0.8669 ?
N1 H14N . 0.8668 ?
N2 H21N . 0.8667 ?
N2 H22N . 0.8669 ?
N2 H23N . 0.8668 ?
N2 H24N . 0.8669 ?
N3 H31N . 0.8670 ?
N3 H32N . 0.8670 ?
N3 H33N . 0.8668 ?
N3 H34N . 0.8667 ?
N4 H41N . 0.8666 ?
N4 H42N . 0.8669 ?
N4 H43N . 0.8669 ?
N4 H44N . 0.8670 ?
N5 H51N . 0.8667 ?
N5 H52N . 0.8672 ?
N5 H53N . 0.8669 ?
N5 H54N . 0.8666 ?

loop_
_geom_hbond_atom_site_label_D
_geom_hbond_atom_site_label_H
_geom_hbond_atom_site_label_A
_geom_hbond_site_symmetry_A
_geom_hbond_distance_DH
_geom_hbond_distance_HA
_geom_hbond_distance_DA
_geom_hbond_angle_DHA
O1 H11 O12B 1_554 0.86 2.02 2.8415(18) 160
N1 H11N O12A . 0.87 2.07 2.750(2) 135
O1 H12 O16A 1_455 0.86 2.55 3.383(2) 164
N1 H12N O20 . 0.87 2.13 2.963(3) 161
N1 H13N O18B 2_666 0.87 2.37 2.909(2) 121
N1 H14N O23B 2_666 0.87 2.29 2.922(2) 130
O2 H21 O21B 1_654 0.86 2.29 3.1414(17) 172
N2 H21N O5A 1_455 0.87 2.10 2.8892(19) 151
N2 H21N O13A . 0.87 2.59 3.146(2) 123
O2 H22 O20A . 0.86 2.07 2.9134(18) 165
N2 H22N O9A . 0.87 2.20 3.036(2) 162
N2 H23N O1A . 0.87 1.98 2.837(2) 171
N2 H24N O15A 1_455 0.87 2.06 2.9121(19) 167
O3 H31 O23A 2_666 0.86 1.86 2.7120(16) 174
N3 H31N O5B 2_566 0.87 1.95 2.8066(19) 170
O3 H32 O14B 2_666 0.86 2.00 2.8440(16) 165
N3 H32N O9B 2_666 0.87 2.09 2.9533(19) 173
N3 H33N O1B 2_666 0.87 2.04 2.8410(19) 152
N3 H34N O15B 2_566 0.87 2.19 3.017(2) 159
O4 H41 O10 1_455 0.86 1.89 2.743(2) 172
N4 H41N O1A . 0.87 2.00 2.8544(19) 171
O4 H42 O23A . 0.86 2.57 3.403(2) 164
N4 H42N O5A 1_455 0.87 2.02 2.8757(19) 169
N4 H43N O12A 2_666 0.87 2.44 3.123(2) 136
N4 H43N O22A . 0.87 2.26 2.9312(19) 134
N4 H44N O17A 2_666 0.87 2.23 2.958(2) 142
O5 H51 O9A . 0.86 2.40 3.0367(18) 132
O5 H51 O15B 2_576 0.86 2.42 3.201(2) 151
N5 H51N O1B 2_666 0.87 2.03 2.8649(19) 162
O5 H52 O2A . 0.86 1.97 2.8118(18) 167
N5 H52N O5B 2_566 0.87 1.96 2.8251(17) 175
N5 H53N O13B 2_666 0.87 2.55 2.9140(18) 106
N5 H54N O21B 2_566 0.87 2.45 3.0098(18) 123
N5 H54N O17B 1_554 0.87 2.28 3.0203(19) 144
O6 H61 O10A . 0.86 2.01 2.8234(17) 159
O6 H62 O20B 1_654 0.86 1.84 2.6971(16) 176
O7 H71 O3 2_666 0.86 1.89 2.7347(19) 167
O7 H72 O6A 2_676 0.86 2.09 2.9430(16) 173
O8 H81 O6 . 0.86 1.87 2.7221(19) 174
O8 H82 O2B 2_676 0.86 2.01 2.8642(16) 171
O9 H91 O5A 2_676 0.86 1.90 2.7476(18) 171
O9 H92 O13A 2_576 0.86 2.34 2.9118(19) 124
O9 H92 O14B 2_576 0.86 2.58 3.0630(18) 117
O1 H01 O9B 2_676 0.86 2.20 2.985(2) 152
O10 H102 O6A . 0.86 2.10 2.893(2) 153
O11 H111 O17A 2_766 0.86 2.58 2.987(2) 110
O11 H112 O17A 2_766 0.86 2.58 2.987(2) 110
O11 H112 O21A . 0.86 2.39 3.126(2) 143
O12 H121 O9 1_545 0.86 2.04 2.891(2) 171
O12 H122 O18A 2_666 0.86 2.01 2.834(2) 160
O13 H131 O19A 1_545 0.86 2.13 2.944(2) 158
O13 H132 O2B 2_666 0.86 2.12 2.904(2) 151
O14 H141 O11 . 0.86 1.92 2.772(2) 171
O14 H142 O6B 2_666 0.86 2.17 2.9073(18) 143
O15 H151 O6B 2_576 0.86 2.01 2.8578(17) 169
O15 H152 O15B 2_576 0.86 2.37 3.0264(18) 134
O15 H152 O9A . 0.86 2.43 3.192(2) 148
O16 H161 O13 2_665 0.86 1.92 2.769(2) 171
O16 H162 O20B 1_654 0.86 2.39 3.220(2) 163
O17 H171 O1B 1_554 0.86 2.44 3.167(2) 143
O17 H172 O16B 1_654 0.86 2.18 2.949(2) 149
O18 H181 O1A . 0.86 2.35 3.105(2) 147
O18 H182 O11B 1_554 0.86 2.34 2.874(2) 121
O19 H191 O21 . 0.86 2.48 3.270(4) 154
O19 H192 O2 . 0.86 1.99 2.830(3) 166
O20 H201 O21 . 0.86 1.87 2.716(3) 166
O20 H202 O17A 2_666 0.86 1.93 2.757(2) 162
O21 H211 O1A . 0.86 1.93 2.784(3) 169
O21 H212 O18B 2_666 0.86 2.44 2.992(3) 123
